data_9000295
loop_
_publ_author_name
'Cannillo, E.'
'Dal Negro, A.'
'Ungaretti, L.'

_publ_section_title
;
 The crystal structure of ezcurrite
;
_journal_name_full 'American Mineralogist'
_journal_page_first 110
_journal_page_last 115
_journal_volume 58
_journal_year 1973
_chemical_formula_sum 'B5 H5 Na2 O12'
_chemical_name_mineral Ezcurrite
_space_group_IT_number 2
_symmetry_space_group_name_Hall '-P 1'
_symmetry_space_group_name_H-M 'P -1'
_cell_angle_alpha 102.75
_cell_angle_beta 107.50
_cell_angle_gamma 71.52
_cell_length_a 8.598
_cell_length_b 9.570
_cell_length_c 6.576
_cell_formula_units_Z 2
_cell_volume 484.714
_database_code_amcsd 0000304
_exptl_crystal_density_diffrn 2.035
_cod_original_cell_volume 484.713
_cod_original_formula_sum 'Na2 B5 H5 O12'
_cod_database_code 9000295

loop_
_space_group_symop_operation_xyz
x,y,z
-x,-y,-z

loop_
_atom_site_label
_atom_site_fract_x
_atom_site_fract_y
_atom_site_fract_z
_atom_site_U_iso_or_equiv
Na1 0.89880 0.37000 0.03730 0.02292
Na2 0.58600 0.15190 0.56160 0.03648
B1 0.33330 0.16080 0.14630 0.01330
B2 0.25660 0.28500 -0.17770 0.01418
B3 0.45800 0.36070 0.15600 0.01621
B4 -0.04850 0.37100 -0.37610 0.01444
B5 0.15900 0.26230 -0.58120 0.01203
H1 0.51800 -0.04500 0.16700 0.03800
H2 0.59300 0.50700 0.18600 0.03800
H3 -0.29200 0.42800 -0.48100 0.03800
H4 0.78100 -0.02100 0.28800 0.06333
H5 0.74900 0.08700 0.91900 0.06333
O1 0.17560 0.22440 0.21690 0.01482
O2 0.41100 0.01180 0.21300 0.01710
O3 0.29820 0.15100 -0.08670 0.01292
O4 0.45080 0.25640 0.25270 0.01697
O5 0.56660 0.44760 0.26760 0.02457
O6 0.36270 0.38650 -0.04740 0.01697
O7 0.07780 0.37270 -0.18680 0.01532
O8 0.28460 0.24890 -0.39910 0.01494
O9 -0.20720 0.41560 -0.35080 0.02533
O10 -0.01130 0.32590 -0.56950 0.01862
O11 0.82650 0.05470 0.40410 0.05155
O12 0.82610 0.14400 0.97320 0.09220

loop_
_cod_related_entry_id
_cod_related_entry_database
_cod_related_entry_code
1 AMCSD 0000304
